data_7131680
loop_
_publ_author_name
'Bera, Debasish'
'Sarkar, Rajib'
'Saha, Pinaki'
'Ghosh, Prasanta'
'Mukhopadhyay, Chhanda'

_publ_section_title
;
 Aqueous mediated iodine catalyzed C-N coupling followed by C-C coupling
 towards 5<i>H</i>-pyrazino[2,3-<i>b</i>]indoles.
;
_journal_issue 50
_journal_name_full 'Chemical communications (Cambridge, England)'
_journal_page_first 7771
_journal_page_last 7774
_journal_paper_doi 10.1039/d3cc01631e
_journal_volume 59
_journal_year 2023
_chemical_formula_moiety 'C22 H13 F2 N3'
_chemical_formula_sum 'C22 H13 F2 N3'
_chemical_formula_weight 357.35
_space_group_crystal_system monoclinic
_space_group_IT_number 14
_space_group_name_Hall '-P 2ybc'
_space_group_name_H-M_alt 'P 1 21/c 1'
_atom_sites_solution_hydrogens geom
_audit_creation_method SHELXL-2018/3
_audit_update_record
;
2023-03-04 deposited with the CCDC.	2023-05-19 downloaded from the CCDC.
;
_cell_angle_alpha 90
_cell_angle_beta 93.918(2)
_cell_angle_gamma 90
_cell_formula_units_Z 8
_cell_length_a 9.5735(4)
_cell_length_b 12.6239(5)
_cell_length_c 28.8448(12)
_cell_measurement_reflns_used 9993
_cell_measurement_temperature 273(2)
_cell_measurement_theta_max 23.86
_cell_measurement_theta_min 2.48
_cell_volume 3477.9(2)
_computing_cell_refinement 'Bruker SAINT'
_computing_data_collection 'Bruker APEX2'
_computing_data_reduction 'Bruker SAINT'
_computing_molecular_graphics 'Bruker SHELXTL'
_computing_publication_material 'Bruker SHELXTL'
_computing_structure_refinement 'SHELXL-2014 (Sheldrick 2014)'
_computing_structure_solution 'SHELXS-97 (Sheldrick 2008)'
_diffrn_ambient_temperature 273(2)
_diffrn_measured_fraction_theta_full 1.000
_diffrn_measured_fraction_theta_max 1.000
_diffrn_measurement_device_type 'Bruker APEX-II CCD'
_diffrn_measurement_method '\f and \w scans'
_diffrn_radiation_type MoK\a
_diffrn_radiation_wavelength 0.71073
_diffrn_reflns_av_R_equivalents 0.0492
_diffrn_reflns_av_unetI/netI 0.0327
_diffrn_reflns_Laue_measured_fraction_full 1.000
_diffrn_reflns_Laue_measured_fraction_max 1.000
_diffrn_reflns_limit_h_max 11
_diffrn_reflns_limit_h_min -11
_diffrn_reflns_limit_k_max 15
_diffrn_reflns_limit_k_min -15
_diffrn_reflns_limit_l_max 34
_diffrn_reflns_limit_l_min -34
_diffrn_reflns_number 50271
_diffrn_reflns_point_group_measured_fraction_full 1.000
_diffrn_reflns_point_group_measured_fraction_max 1.000
_diffrn_reflns_theta_full 25.242
_diffrn_reflns_theta_max 25.499
_diffrn_reflns_theta_min 2.146
_exptl_absorpt_coefficient_mu 0.097
_exptl_crystal_colour yellow
_exptl_crystal_density_diffrn 1.365
_exptl_crystal_description plate
_exptl_crystal_F_000 1472
_exptl_crystal_size_max 0.600
_exptl_crystal_size_mid 0.180
_exptl_crystal_size_min 0.050
_refine_diff_density_max 0.188
_refine_diff_density_min -0.163
_refine_diff_density_rms 0.035
_refine_ls_extinction_method none
_refine_ls_goodness_of_fit_ref 1.028
_refine_ls_hydrogen_treatment constr
_refine_ls_matrix_type full
_refine_ls_number_parameters 487
_refine_ls_number_reflns 6482
_refine_ls_number_restraints 0
_refine_ls_restrained_S_all 1.028
_refine_ls_R_factor_all 0.0861
_refine_ls_R_factor_gt 0.0559
_refine_ls_shift/su_max 0.000
_refine_ls_shift/su_mean 0.000
_refine_ls_structure_factor_coef Fsqd
_refine_ls_weighting_details 'w=1/[\s^2^(Fo^2^)+(0.1000P)^2^+0.8195P] where P=(Fo^2^+2Fc^2^)/3'
_refine_ls_weighting_scheme calc
_refine_ls_wR_factor_gt 0.1561
_refine_ls_wR_factor_ref 0.1741
_reflns_Friedel_coverage 0.000
_reflns_number_gt 4570
_reflns_number_total 6482
_reflns_threshold_expression 'I > 2\s(I)'
_cod_data_source_file d3cc01631e2.cif
_cod_data_source_block 2697RKM_0m_a
_cod_depositor_comments 'Adding full bibliography for 7131679--7131680.cif.'
_cod_original_sg_symbol_H-M 'P 21/c'
_cod_database_code 7131680
_shelx_shelxl_version_number 2018/3
_shelx_space_group_comment
;
The symmetry employed for this shelxl refinement is uniquely defined
by the following loop, which should always be used as a source of
symmetry information in preference to the above space-group names.
They are only intended as comments.
;
_shelx_estimated_absorpt_t_min 0.944
_shelx_estimated_absorpt_t_max 0.995

loop_
_space_group_symop_operation_xyz
'x, y, z'
'-x, y+1/2, -z+1/2'
'-x, -y, -z'
'x, -y-1/2, z-1/2'

loop_
_atom_site_label
_atom_site_type_symbol
_atom_site_fract_x
_atom_site_fract_y
_atom_site_fract_z
_atom_site_U_iso_or_equiv
_atom_site_adp_type
_atom_site_occupancy
_atom_site_site_symmetry_order
_atom_site_calc_flag
_atom_site_refinement_flags_posn
_atom_site_refinement_flags_adp
_atom_site_refinement_flags_occupancy
_atom_site_disorder_assembly
_atom_site_disorder_group
F1 F 1.1868(2) -0.01368(17) 0.97251(7) 0.1002(7) Uani 1 1 d . . . . .
N2 N 0.8198(2) 0.15187(14) 0.80321(6) 0.0445(5) Uani 1 1 d . . . . .
N5 N 0.6865(2) 0.74849(14) 0.66696(7) 0.0481(5) Uani 1 1 d . . . . .
N1 N 0.7456(2) 0.36921(15) 0.80304(7) 0.0483(5) Uani 1 1 d . . . . .
N4 N 0.5962(2) 0.54870(15) 0.69823(7) 0.0482(5) Uani 1 1 d . . . . .
N3 N 0.6121(2) 0.32377(15) 0.73188(7) 0.0553(6) Uani 1 1 d . . . . .
H3 H 0.575473 0.384387 0.724856 0.066 Uiso 1 1 calc R U . . .
F2 F 1.0431(2) 0.62713(16) 0.96641(7) 0.1111(8) Uani 1 1 d . . . . .
N6 N 0.7524(2) 0.58612(16) 0.76520(7) 0.0570(6) Uani 1 1 d . . . . .
H6 H 0.738795 0.530527 0.781531 0.068 Uiso 1 1 calc R U . . .
F3 F 0.2132(2) 0.30339(17) 0.55028(8) 0.1183(8) Uani 1 1 d . . . . .
F4 F 0.4296(3) 0.8815(2) 0.47107(7) 0.1291(9) Uani 1 1 d . . . . .
C7 C 0.8350(2) 0.32731(18) 0.83660(8) 0.0431(5) Uani 1 1 d . . . . .
C16 C 0.7338(2) 0.19345(17) 0.77036(8) 0.0432(5) Uani 1 1 d . . . . .
C8 C 0.8705(2) 0.21819(18) 0.83727(8) 0.0417(5) Uani 1 1 d . . . . .
C9 C 0.9609(2) 0.16431(18) 0.87417(8) 0.0423(5) Uani 1 1 d . . . . .
C17 C 0.6656(2) 0.14758(18) 0.72898(8) 0.0438(5) Uani 1 1 d . . . . .
C38 C 0.7332(2) 0.70883(18) 0.70788(8) 0.0452(6) Uani 1 1 d . . . . .
C15 C 0.6964(2) 0.30168(18) 0.77064(8) 0.0454(6) Uani 1 1 d . . . . .
C37 C 0.6851(3) 0.60971(18) 0.72328(8) 0.0468(6) Uani 1 1 d . . . . .
C29 C 0.5515(2) 0.58740(18) 0.65608(8) 0.0444(5) Uani 1 1 d . . . . .
C30 C 0.5941(2) 0.68819(18) 0.64075(8) 0.0457(6) Uani 1 1 d . . . . .
C6 C 0.8933(2) 0.40544(18) 0.87154(8) 0.0467(6) Uani 1 1 d . . . . .
C28 C 0.4606(2) 0.51430(18) 0.62726(8) 0.0468(6) Uani 1 1 d . . . . .
C18 C 0.5951(2) 0.23141(18) 0.70551(8) 0.0487(6) Uani 1 1 d . . . . .
C39 C 0.8367(3) 0.74560(18) 0.74270(8) 0.0490(6) Uani 1 1 d . . . . .
C31 C 0.5465(3) 0.73544(18) 0.59521(8) 0.0481(6) Uani 1 1 d . . . . .
C14 C 1.0409(3) 0.07813(19) 0.86141(9) 0.0512(6) Uani 1 1 d . . . . .
H00Q H 1.042868 0.060562 0.830144 0.061 Uiso 1 1 calc R U . . .
C44 C 0.8465(3) 0.66682(19) 0.77709(8) 0.0523(6) Uani 1 1 d . . . . .
C5 C 1.0366(3) 0.4206(2) 0.88020(9) 0.0551(6) Uani 1 1 d . . . . .
H00S H 1.098969 0.380268 0.864274 0.066 Uiso 1 1 calc R U . . .
C22 C 0.6601(3) 0.04648(19) 0.70961(9) 0.0547(6) Uani 1 1 d . . . . .
H00T H 0.703800 -0.010235 0.725220 0.066 Uiso 1 1 calc R U . . .
C10 C 0.9613(3) 0.1888(2) 0.92123(8) 0.0548(7) Uani 1 1 d . . . . .
H00U H 0.909776 0.246504 0.930539 0.066 Uiso 1 1 calc R U . . .
C40 C 0.9260(3) 0.8337(2) 0.74733(9) 0.0567(7) Uani 1 1 d . . . . .
H00V H 0.920716 0.887459 0.725219 0.068 Uiso 1 1 calc R U . . .
C27 C 0.4926(3) 0.4845(2) 0.58284(9) 0.0586(7) Uani 1 1 d . . . . .
H00W H 0.571638 0.512740 0.570427 0.070 Uiso 1 1 calc R U . . .
C23 C 0.3433(3) 0.47002(19) 0.64527(11) 0.0593(7) Uani 1 1 d . . . . .
H00X H 0.321177 0.486960 0.675277 0.071 Uiso 1 1 calc R U . . .
C21 C 0.5895(3) 0.0319(2) 0.66732(9) 0.0619(7) Uani 1 1 d . . . . .
H00Y H 0.584836 -0.035313 0.654109 0.074 Uiso 1 1 calc R U . . .
C12 C 1.1125(3) 0.0455(2) 0.94021(10) 0.0657(8) Uani 1 1 d . . . . .
C13 C 1.1174(3) 0.0182(2) 0.89430(10) 0.0619(7) Uani 1 1 d . . . . .
H010 H 1.170739 -0.039044 0.885527 0.074 Uiso 1 1 calc R U . . .
C1 C 0.8025(3) 0.4684(2) 0.89485(9) 0.0597(7) Uani 1 1 d . . . . .
H011 H 0.706351 0.460635 0.888854 0.072 Uiso 1 1 calc R U . . .
C11 C 1.0363(3) 0.1294(3) 0.95425(9) 0.0676(8) Uani 1 1 d . . . . .
H012 H 1.034978 0.146228 0.985612 0.081 Uiso 1 1 calc R U . . .
C19 C 0.5250(3) 0.2166(2) 0.66233(9) 0.0620(7) Uani 1 1 d . . . . .
H013 H 0.479914 0.272437 0.646503 0.074 Uiso 1 1 calc R U . . .
C41 C 1.0216(3) 0.8393(2) 0.78511(10) 0.0642(7) Uani 1 1 d . . . . .
H41 H 1.081432 0.897233 0.788369 0.077 Uiso 1 1 calc R U . . .
C43 C 0.9433(3) 0.6728(2) 0.81518(9) 0.0648(7) Uani 1 1 d . . . . .
H015 H 0.949022 0.619892 0.837661 0.078 Uiso 1 1 calc R U . . .
C20 C 0.5244(3) 0.1167(2) 0.64383(10) 0.0629(7) Uani 1 1 d . . . . .
H016 H 0.479181 0.105158 0.614702 0.076 Uiso 1 1 calc R U . . .
C3 C 0.9941(4) 0.5539(2) 0.93488(10) 0.0701(8) Uani 1 1 d . . . . .
C4 C 1.0872(3) 0.4950(2) 0.91219(10) 0.0675(8) Uani 1 1 d . . . . .
H018 H 1.183067 0.504660 0.918143 0.081 Uiso 1 1 calc R U . . .
C42 C 1.0302(3) 0.7595(2) 0.81854(10) 0.0678(8) Uani 1 1 d . . . . .
H019 H 1.096049 0.765048 0.843647 0.081 Uiso 1 1 calc R U . . .
C32 C 0.4107(3) 0.7298(2) 0.57613(10) 0.0703(8) Uani 1 1 d . . . . .
H01A H 0.344172 0.692925 0.591743 0.084 Uiso 1 1 calc R U . . .
C36 C 0.6431(3) 0.7893(2) 0.57067(9) 0.0705(8) Uani 1 1 d . . . . .
H01B H 0.735987 0.792289 0.582339 0.085 Uiso 1 1 calc R U . . .
C24 C 0.2586(3) 0.4004(2) 0.61864(13) 0.0740(9) Uani 1 1 d . . . . .
H01C H 0.178301 0.372155 0.630254 0.089 Uiso 1 1 calc R U . . .
C25 C 0.2949(4) 0.3743(2) 0.57556(13) 0.0756(9) Uani 1 1 d . . . . .
C2 C 0.8533(4) 0.5429(2) 0.92697(10) 0.0738(9) Uani 1 1 d . . . . .
H01E H 0.792218 0.584578 0.942840 0.089 Uiso 1 1 calc R U . . .
C26 C 0.4105(4) 0.4144(2) 0.55684(10) 0.0735(9) Uani 1 1 d . . . . .
H01F H 0.433283 0.394796 0.527200 0.088 Uiso 1 1 calc R U . . .
C34 C 0.4686(4) 0.8328(3) 0.51206(10) 0.0800(10) Uani 1 1 d . . . . .
C33 C 0.3713(3) 0.7784(3) 0.53393(11) 0.0827(10) Uani 1 1 d . . . . .
H01H H 0.279740 0.773444 0.521089 0.099 Uiso 1 1 calc R U . . .
C35 C 0.6041(4) 0.8389(3) 0.52911(11) 0.0907(11) Uani 1 1 d . . . . .
H01I H 0.669574 0.875936 0.513062 0.109 Uiso 1 1 calc R U . . .

loop_
_atom_site_aniso_label
_atom_site_aniso_U_11
_atom_site_aniso_U_22
_atom_site_aniso_U_33
_atom_site_aniso_U_23
_atom_site_aniso_U_13
_atom_site_aniso_U_12
F1 0.0886(13) 0.1190(16) 0.0883(13) 0.0474(12) -0.0281(10) 0.0112(11)
N2 0.0468(11) 0.0385(10) 0.0472(11) 0.0056(9) -0.0045(9) -0.0005(8)
N5 0.0572(12) 0.0366(10) 0.0511(12) 0.0027(9) 0.0088(10) 0.0039(9)
N1 0.0512(12) 0.0418(11) 0.0507(12) 0.0000(9) -0.0052(9) 0.0053(9)
N4 0.0569(12) 0.0372(11) 0.0510(12) 0.0043(9) 0.0068(10) 0.0002(9)
N3 0.0640(13) 0.0359(11) 0.0627(13) 0.0030(10) -0.0196(11) 0.0054(10)
F2 0.1380(18) 0.0949(14) 0.0951(14) -0.0532(12) -0.0319(13) 0.0116(13)
N6 0.0796(15) 0.0396(11) 0.0510(12) 0.0054(9) -0.0013(11) -0.0046(10)
F3 0.1233(17) 0.0960(15) 0.1261(17) 0.0058(13) -0.0612(14) -0.0386(13)
F4 0.166(2) 0.153(2) 0.0667(12) 0.0542(13) 0.0028(13) -0.0015(17)
C7 0.0446(13) 0.0421(12) 0.0424(12) 0.0029(10) 0.0012(10) 0.0016(10)
C16 0.0455(13) 0.0366(12) 0.0465(13) 0.0084(10) -0.0037(10) -0.0003(10)
C8 0.0429(12) 0.0390(12) 0.0430(12) 0.0037(10) 0.0018(10) -0.0001(10)
C9 0.0395(12) 0.0403(12) 0.0466(13) 0.0065(10) -0.0012(10) -0.0056(10)
C17 0.0451(13) 0.0399(12) 0.0452(13) 0.0077(10) -0.0050(10) -0.0024(10)
C38 0.0533(14) 0.0343(12) 0.0490(14) 0.0001(10) 0.0103(11) 0.0057(10)
C15 0.0462(13) 0.0390(12) 0.0498(14) 0.0049(11) -0.0045(11) 0.0026(10)
C37 0.0588(15) 0.0352(12) 0.0469(14) 0.0014(10) 0.0075(12) 0.0042(11)
C29 0.0448(13) 0.0404(12) 0.0488(13) 0.0067(11) 0.0083(10) 0.0073(10)
C30 0.0506(14) 0.0365(12) 0.0512(14) 0.0034(10) 0.0124(11) 0.0086(10)
C6 0.0531(14) 0.0433(13) 0.0432(13) -0.0002(10) 0.0002(11) 0.0065(11)
C28 0.0447(13) 0.0396(12) 0.0555(15) 0.0083(11) -0.0013(11) 0.0051(10)
C18 0.0502(14) 0.0409(13) 0.0532(14) 0.0063(11) -0.0085(11) -0.0027(11)
C39 0.0596(15) 0.0372(12) 0.0513(14) -0.0058(11) 0.0112(12) 0.0045(11)
C31 0.0588(15) 0.0367(12) 0.0501(14) 0.0044(10) 0.0139(12) 0.0066(11)
C14 0.0547(14) 0.0448(13) 0.0526(14) 0.0039(11) -0.0077(11) -0.0022(12)
C44 0.0664(16) 0.0428(13) 0.0481(14) -0.0063(11) 0.0059(12) 0.0028(12)
C5 0.0565(15) 0.0554(15) 0.0525(14) -0.0116(12) -0.0040(12) 0.0070(12)
C22 0.0613(16) 0.0408(13) 0.0599(16) 0.0019(12) -0.0107(12) 0.0013(12)
C10 0.0466(14) 0.0722(18) 0.0453(14) 0.0052(12) 0.0014(11) 0.0031(12)
C40 0.0680(17) 0.0416(14) 0.0622(16) -0.0094(12) 0.0169(14) -0.0012(12)
C27 0.0574(16) 0.0643(17) 0.0534(16) 0.0049(13) -0.0021(12) -0.0084(13)
C23 0.0542(15) 0.0419(14) 0.0832(19) 0.0073(13) 0.0159(14) 0.0045(12)
C21 0.0721(18) 0.0489(15) 0.0628(17) -0.0067(13) -0.0097(14) -0.0027(13)
C12 0.0538(16) 0.0745(19) 0.0661(19) 0.0292(16) -0.0152(14) -0.0032(15)
C13 0.0574(16) 0.0509(15) 0.075(2) 0.0094(14) -0.0124(14) 0.0026(13)
C1 0.0572(15) 0.0572(16) 0.0643(17) -0.0070(13) 0.0019(13) 0.0114(13)
C11 0.0574(17) 0.100(2) 0.0439(15) 0.0160(15) -0.0056(13) -0.0034(16)
C19 0.0701(18) 0.0515(15) 0.0606(16) 0.0084(13) -0.0232(14) -0.0007(13)
C41 0.0695(18) 0.0547(16) 0.0690(18) -0.0221(15) 0.0103(15) -0.0073(14)
C43 0.085(2) 0.0553(16) 0.0527(16) -0.0048(13) -0.0017(14) 0.0010(15)
C20 0.0719(18) 0.0591(17) 0.0549(16) -0.0012(13) -0.0171(13) -0.0061(14)
C3 0.091(2) 0.0617(18) 0.0547(16) -0.0180(14) -0.0169(15) 0.0062(16)
C4 0.0654(17) 0.0653(18) 0.0691(18) -0.0165(15) -0.0151(14) 0.0041(14)
C42 0.080(2) 0.0623(18) 0.0596(17) -0.0174(14) -0.0035(15) 0.0000(15)
C32 0.0547(17) 0.086(2) 0.0715(18) 0.0365(16) 0.0170(14) 0.0212(15)
C36 0.080(2) 0.077(2) 0.0543(16) 0.0071(15) 0.0093(14) -0.0235(16)
C24 0.0437(15) 0.0546(17) 0.123(3) 0.0168(18) -0.0021(17) -0.0023(13)
C25 0.072(2) 0.0614(18) 0.088(2) 0.0116(17) -0.0372(19) -0.0098(16)
C2 0.091(2) 0.0681(19) 0.0635(18) -0.0185(15) 0.0107(16) 0.0201(17)
C26 0.092(2) 0.0709(19) 0.0543(17) 0.0053(15) -0.0154(16) -0.0100(18)
C34 0.110(3) 0.085(2) 0.0462(16) 0.0229(15) 0.0116(18) 0.006(2)
C33 0.0686(19) 0.108(3) 0.071(2) 0.0328(19) 0.0077(16) 0.0254(19)
C35 0.116(3) 0.101(3) 0.0564(19) 0.0201(18) 0.0183(19) -0.035(2)

loop_
_atom_type_symbol
_atom_type_description
_atom_type_scat_dispersion_real
_atom_type_scat_dispersion_imag
_atom_type_scat_source
C C 0.0033 0.0016 'International Tables Vol C Tables 4.2.6.8 and 6.1.1.4'
H H 0.0000 0.0000 'International Tables Vol C Tables 4.2.6.8 and 6.1.1.4'
F F 0.0171 0.0103 'International Tables Vol C Tables 4.2.6.8 and 6.1.1.4'
N N 0.0061 0.0033 'International Tables Vol C Tables 4.2.6.8 and 6.1.1.4'

loop_
_geom_angle_atom_site_label_1
_geom_angle_atom_site_label_2
_geom_angle_atom_site_label_3
_geom_angle
_geom_angle_site_symmetry_1
_geom_angle_site_symmetry_3
_geom_angle_publ_flag
C16 N2 C8 116.70(19) . . ?
C38 N5 C30 116.7(2) . . ?
C15 N1 C7 115.39(19) . . ?
C37 N4 C29 115.61(19) . . ?
C15 N3 C18 108.46(19) . . ?
C37 N6 C44 108.6(2) . . ?
N1 C7 C8 121.8(2) . . ?
N1 C7 C6 114.43(19) . . ?
C8 C7 C6 123.7(2) . . ?
N2 C16 C15 121.8(2) . . ?
N2 C16 C17 131.2(2) . . ?
C15 C16 C17 106.99(18) . . ?
N2 C8 C7 121.1(2) . . ?
N2 C8 C9 113.44(19) . . ?
C7 C8 C9 125.4(2) . . ?
C10 C9 C14 117.8(2) . . ?
C10 C9 C8 123.9(2) . . ?
C14 C9 C8 118.1(2) . . ?
C22 C17 C18 119.6(2) . . ?
C22 C17 C16 134.6(2) . . ?
C18 C17 C16 105.8(2) . . ?
N5 C38 C37 120.9(2) . . ?
N5 C38 C39 132.2(2) . . ?
C37 C38 C39 106.8(2) . . ?
N1 C15 N3 127.5(2) . . ?
N1 C15 C16 123.2(2) . . ?
N3 C15 C16 109.2(2) . . ?
N4 C37 N6 127.1(2) . . ?
N4 C37 C38 123.6(2) . . ?
N6 C37 C38 109.1(2) . . ?
N4 C29 C30 121.7(2) . . ?
N4 C29 C28 114.62(19) . . ?
C30 C29 C28 123.7(2) . . ?
N5 C30 C29 121.4(2) . . ?
N5 C30 C31 114.6(2) . . ?
C29 C30 C31 124.0(2) . . ?
C1 C6 C5 118.5(2) . . ?
C1 C6 C7 119.3(2) . . ?
C5 C6 C7 122.1(2) . . ?
C23 C28 C27 118.1(2) . . ?
C23 C28 C29 120.0(2) . . ?
C27 C28 C29 121.8(2) . . ?
C19 C18 N3 129.3(2) . . ?
C19 C18 C17 121.2(2) . . ?
N3 C18 C17 109.4(2) . . ?
C44 C39 C40 118.9(2) . . ?
C44 C39 C38 105.9(2) . . ?
C40 C39 C38 135.1(2) . . ?
C32 C31 C36 117.8(2) . . ?
C32 C31 C30 123.8(2) . . ?
C36 C31 C30 118.4(2) . . ?
C13 C14 C9 121.3(2) . . ?
N6 C44 C43 128.5(2) . . ?
N6 C44 C39 109.6(2) . . ?
C43 C44 C39 121.9(2) . . ?
C4 C5 C6 120.7(2) . . ?
C21 C22 C17 119.0(2) . . ?
C11 C10 C9 121.4(3) . . ?
C41 C40 C39 118.9(3) . . ?
C26 C27 C28 121.6(3) . . ?
C28 C23 C24 120.3(3) . . ?
C22 C21 C20 120.6(3) . . ?
F1 C12 C11 119.3(3) . . ?
F1 C12 C13 118.3(3) . . ?
C11 C12 C13 122.4(2) . . ?
C12 C13 C14 118.2(3) . . ?
C2 C1 C6 120.7(3) . . ?
C12 C11 C10 118.8(3) . . ?
C20 C19 C18 117.6(2) . . ?
C40 C41 C42 121.1(3) . . ?
C42 C43 C44 117.8(3) . . ?
C19 C20 C21 122.0(2) . . ?
F2 C3 C2 118.4(3) . . ?
F2 C3 C4 119.1(3) . . ?
C2 C3 C4 122.5(3) . . ?
C3 C4 C5 118.7(3) . . ?
C43 C42 C41 121.4(3) . . ?
C31 C32 C33 121.2(3) . . ?
C35 C36 C31 121.2(3) . . ?
C25 C24 C23 119.0(3) . . ?
C24 C25 C26 122.7(3) . . ?
C24 C25 F3 118.4(3) . . ?
C26 C25 F3 118.9(3) . . ?
C3 C2 C1 118.7(3) . . ?
C25 C26 C27 118.3(3) . . ?
C33 C34 C35 122.2(3) . . ?
C33 C34 F4 118.6(3) . . ?
C35 C34 F4 119.1(3) . . ?
C34 C33 C32 118.6(3) . . ?
C34 C35 C36 118.9(3) . . ?

loop_
_geom_bond_atom_site_label_1
_geom_bond_atom_site_label_2
_geom_bond_distance
_geom_bond_site_symmetry_2
_geom_bond_publ_flag
F1 C12 1.357(3) . ?
N2 C16 1.320(3) . ?
N2 C8 1.355(3) . ?
N5 C38 1.331(3) . ?
N5 C30 1.357(3) . ?
N1 C15 1.327(3) . ?
N1 C7 1.355(3) . ?
N4 C37 1.325(3) . ?
N4 C29 1.352(3) . ?
N3 C15 1.363(3) . ?
N3 C18 1.396(3) . ?
F2 C3 1.358(3) . ?
N6 C37 1.364(3) . ?
N6 C44 1.387(3) . ?
F3 C25 1.366(3) . ?
F4 C34 1.362(3) . ?
C7 C8 1.419(3) . ?
C7 C6 1.491(3) . ?
C16 C15 1.413(3) . ?
C16 C17 1.442(3) . ?
C8 C9 1.490(3) . ?
C9 C10 1.392(3) . ?
C9 C14 1.394(3) . ?
C17 C22 1.393(3) . ?
C17 C18 1.404(3) . ?
C38 C37 1.415(3) . ?
C38 C39 1.439(3) . ?
C29 C30 1.416(3) . ?
C29 C28 1.484(3) . ?
C30 C31 1.486(3) . ?
C6 C1 1.386(3) . ?
C6 C5 1.391(4) . ?
C28 C23 1.387(3) . ?
C28 C27 1.390(3) . ?
C18 C19 1.387(3) . ?
C39 C44 1.403(3) . ?
C39 C40 1.404(4) . ?
C31 C32 1.379(4) . ?
C31 C36 1.381(4) . ?
C14 C13 1.383(3) . ?
C44 C43 1.390(4) . ?
C5 C4 1.381(4) . ?
C22 C21 1.366(4) . ?
C10 C11 1.375(4) . ?
C40 C41 1.376(4) . ?
C27 C26 1.372(4) . ?
C23 C24 1.392(4) . ?
C21 C20 1.391(4) . ?
C12 C11 1.364(4) . ?
C12 C13 1.372(4) . ?
C1 C2 1.384(4) . ?
C19 C20 1.369(4) . ?
C41 C42 1.393(4) . ?
C43 C42 1.374(4) . ?
C3 C2 1.359(4) . ?
C3 C4 1.362(4) . ?
C32 C33 1.392(4) . ?
C36 C35 1.381(4) . ?
C24 C25 1.354(5) . ?
C25 C26 1.363(5) . ?
C34 C33 1.348(5) . ?
C34 C35 1.357(5) . ?
